data_7225590
loop_
_publ_author_name
'Huang, Haifeng'
'Shi, Yameng'
'Li, Ying'
'Liu, Yanfang'
'Yang, Jun'

_publ_section_title
;
 Thermally Stable Energetic Salts Based on 3-Nitramino-4-tetrazole-furazan
;
_journal_name_full 'RSC Adv.'
_journal_paper_doi 10.1039/C6RA12109H
_journal_year 2016
_chemical_formula_moiety 'C3 N8 O3, 2(H4 N O)'
_chemical_formula_sum 'C3 H8 N10 O5'
_chemical_formula_weight 264.19
_chemical_name_systematic
;
 ?
;
_space_group_crystal_system triclinic
_space_group_IT_number 2
_space_group_name_Hall '-P 1'
_space_group_name_H-M_alt 'P -1'
_symmetry_space_group_name_Hall '-P 1'
_symmetry_space_group_name_H-M 'P -1'
_atom_sites_solution_hydrogens difmap
_atom_sites_solution_primary direct
_audit_creation_date 2016-01-15
_audit_creation_method
;
Olex2 1.2
(compiled 2014.07.22 svn.r2960 for OlexSys, GUI svn.r4862)
;
_audit_update_record
;
2016-04-28 deposited with the CCDC.
2016-06-17 downloaded from the CCDC.
;
_cell_angle_alpha 83.381(3)
_cell_angle_beta 71.653(3)
_cell_angle_gamma 72.486(3)
_cell_formula_units_Z 2
_cell_length_a 7.1300(12)
_cell_length_b 8.1314(14)
_cell_length_c 9.0571(15)
_cell_measurement_reflns_used 2286
_cell_measurement_temperature 130
_cell_measurement_theta_max 30.56
_cell_measurement_theta_min 2.63
_cell_volume 475.18(14)
_computing_cell_refinement 'SAINT v7.68A (Bruker, 2009)'
_computing_data_reduction 'SAINT v7.68A (Bruker, 2009)'
_computing_molecular_graphics 'Olex2 (Dolomanov et al., 2009)'
_computing_publication_material 'Olex2 (Dolomanov et al., 2009)'
_computing_structure_refinement 'XL (Sheldrick, 2008)'
_computing_structure_solution 'ShelXS (Sheldrick, 2008)'
_diffrn_ambient_temperature 130
_diffrn_measured_fraction_theta_full 0.998
_diffrn_measured_fraction_theta_max 0.991
_diffrn_measurement_device_type 'Bruker APEX-II CCD'
_diffrn_measurement_method '\f and \w scans'
_diffrn_radiation_monochromator graphite
_diffrn_radiation_type MoK\a
_diffrn_radiation_wavelength 0.71073
_diffrn_reflns_av_R_equivalents 0.0142
_diffrn_reflns_av_unetI/netI 0.0256
_diffrn_reflns_Laue_measured_fraction_full 0.998
_diffrn_reflns_Laue_measured_fraction_max 0.991
_diffrn_reflns_limit_h_max 10
_diffrn_reflns_limit_h_min -10
_diffrn_reflns_limit_k_max 10
_diffrn_reflns_limit_k_min -11
_diffrn_reflns_limit_l_max 12
_diffrn_reflns_limit_l_min -12
_diffrn_reflns_number 4859
_diffrn_reflns_point_group_measured_fraction_full 0.998
_diffrn_reflns_point_group_measured_fraction_max 0.991
_diffrn_reflns_theta_full 25.242
_diffrn_reflns_theta_max 30.611
_diffrn_reflns_theta_min 2.370
_diffrn_standards_number 0
_exptl_absorpt_coefficient_mu 0.168
_exptl_absorpt_correction_T_max 0.7461
_exptl_absorpt_correction_T_min 0.6677
_exptl_absorpt_correction_type multi-scan
_exptl_absorpt_process_details
;
SADABS-2008/1 (Bruker,2008) was used for absorption correction.
wR2(int) was 0.0450 before and 0.0257 after correction.
The Ratio of minimum to maximum transmission is 0.8949.
The \l/2 correction factor is 0.0015.
;
_exptl_crystal_colour colourless
_exptl_crystal_density_diffrn 1.846
_exptl_crystal_description block
_exptl_crystal_F_000 272
_exptl_crystal_size_max 0.3
_exptl_crystal_size_mid 0.25
_exptl_crystal_size_min 0.2
_refine_diff_density_max 0.320
_refine_diff_density_min -0.453
_refine_diff_density_rms 0.111
_refine_ls_extinction_method none
_refine_ls_goodness_of_fit_ref 1.082
_refine_ls_hydrogen_treatment refall
_refine_ls_matrix_type full
_refine_ls_number_parameters 195
_refine_ls_number_reflns 2893
_refine_ls_number_restraints 0
_refine_ls_restrained_S_all 1.082
_refine_ls_R_factor_all 0.0449
_refine_ls_R_factor_gt 0.0377
_refine_ls_shift/su_max 0.002
_refine_ls_shift/su_mean 0.000
_refine_ls_structure_factor_coef Fsqd
_refine_ls_weighting_details 'w=1/[\s^2^(Fo^2^)+(0.0589P)^2^+0.0736P] where P=(Fo^2^+2Fc^2^)/3'
_refine_ls_weighting_scheme calc
_refine_ls_wR_factor_gt 0.0978
_refine_ls_wR_factor_ref 0.1034
_reflns_Friedel_coverage 0.000
_reflns_number_gt 2472
_reflns_number_total 2893
_reflns_threshold_expression 'I > 2\s(I)'
_cod_data_source_file c6ra12109h2.cif
_cod_data_source_block mo_dm16032_0m
_cod_database_code 7225590
_shelxl_version_number 2014-3
_shelx_space_group_comment
;
The symmetry employed for this shelxl refinement is uniquely defined
by the following loop, which should always be used as a source of
symmetry information in preference to the above space-group names.
They are only intended as comments.
;
_shelx_estimated_absorpt_t_max 0.967
_shelx_estimated_absorpt_t_min 0.951
_olex2_refinement_description
;
;
_olex2_submission_special_instructions 'No special instructions were received'

loop_
_space_group_symop_operation_xyz
'x, y, z'
'-x, -y, -z'

loop_
_atom_site_label
_atom_site_type_symbol
_atom_site_fract_x
_atom_site_fract_y
_atom_site_fract_z
_atom_site_U_iso_or_equiv
_atom_site_adp_type
_atom_site_occupancy
_atom_site_site_symmetry_order
_atom_site_calc_flag
O1 O -0.37079(13) -0.05443(10) 0.60940(9) 0.01818(18) Uani 1 1 d
O2 O -0.49444(13) -0.49797(11) 0.76442(9) 0.01882(18) Uani 1 1 d
O3 O -0.35467(13) -0.72406(10) 0.61676(10) 0.01819(18) Uani 1 1 d
N1 N -0.41190(15) -0.21237(12) 0.65752(11) 0.01644(19) Uani 1 1 d
N2 N -0.23199(15) -0.06350(12) 0.46403(11) 0.01675(19) Uani 1 1 d
N3 N 0.04805(14) -0.17062(12) 0.16816(11) 0.01586(19) Uani 1 1 d
N4 N 0.16534(15) -0.26723(12) 0.04383(11) 0.0169(2) Uani 1 1 d
N5 N 0.13928(15) -0.42249(13) 0.06825(11) 0.0174(2) Uani 1 1 d
N6 N 0.00474(15) -0.43170(12) 0.20881(11) 0.01657(19) Uani 1 1 d
N7 N -0.27697(14) -0.48677(12) 0.52140(11) 0.01498(19) Uani 1 1 d
N8 N -0.37934(14) -0.56594(12) 0.63814(11) 0.01409(18) Uani 1 1 d
C1 C -0.29953(16) -0.31562(14) 0.54099(12) 0.0139(2) Uani 1 1 d
C2 C -0.18811(16) -0.22059(14) 0.41946(12) 0.0140(2) Uani 1 1 d
C3 C -0.04785(16) -0.27534(13) 0.26716(12) 0.0136(2) Uani 1 1 d
O4 O 0.46174(15) 0.13032(11) -0.12039(10) 0.02103(19) Uani 1 1 d
H4 H 0.516(3) 0.183(3) -0.202(2) 0.042(5) Uiso 1 1 d
N9 N 0.41749(16) 0.23769(13) 0.00494(11) 0.0169(2) Uani 1 1 d
H9A H 0.535(3) 0.240(2) 0.020(2) 0.029(4) Uiso 1 1 d
H9B H 0.342(3) 0.190(3) 0.090(3) 0.046(5) Uiso 1 1 d
H9C H 0.344(3) 0.344(2) -0.0092(19) 0.023(4) Uiso 1 1 d
O5 O 0.06936(13) 0.14008(11) 0.21361(11) 0.0218(2) Uani 1 1 d
H5 H 0.044(3) 0.053(3) 0.209(2) 0.037(5) Uiso 1 1 d
N10 N -0.12674(15) 0.25280(12) 0.27691(12) 0.01545(19) Uani 1 1 d
H10A H -0.207(2) 0.258(2) 0.2198(19) 0.023(4) Uiso 1 1 d
H10B H -0.109(3) 0.358(2) 0.274(2) 0.028(4) Uiso 1 1 d
H10C H -0.182(3) 0.220(2) 0.372(2) 0.035(5) Uiso 1 1 d

loop_
_atom_site_aniso_label
_atom_site_aniso_U_11
_atom_site_aniso_U_22
_atom_site_aniso_U_33
_atom_site_aniso_U_23
_atom_site_aniso_U_13
_atom_site_aniso_U_12
O1 0.0236(4) 0.0137(4) 0.0144(4) -0.0024(3) 0.0009(3) -0.0071(3)
O2 0.0213(4) 0.0171(4) 0.0124(4) -0.0026(3) 0.0026(3) -0.0044(3)
O3 0.0246(4) 0.0119(4) 0.0165(4) -0.0002(3) -0.0017(3) -0.0076(3)
N1 0.0204(4) 0.0134(4) 0.0142(4) -0.0009(3) -0.0015(3) -0.0063(3)
N2 0.0197(4) 0.0145(4) 0.0139(4) -0.0017(3) -0.0002(3) -0.0062(3)
N3 0.0170(4) 0.0148(4) 0.0137(4) -0.0010(3) -0.0004(3) -0.0057(3)
N4 0.0181(4) 0.0158(4) 0.0145(4) -0.0017(3) -0.0006(3) -0.0055(3)
N5 0.0187(4) 0.0170(5) 0.0145(4) -0.0021(3) -0.0001(3) -0.0065(4)
N6 0.0191(4) 0.0148(4) 0.0137(4) -0.0023(3) -0.0001(3) -0.0060(3)
N7 0.0178(4) 0.0121(4) 0.0129(4) -0.0003(3) -0.0004(3) -0.0055(3)
N8 0.0154(4) 0.0137(4) 0.0121(4) -0.0002(3) -0.0020(3) -0.0046(3)
C1 0.0153(4) 0.0139(5) 0.0116(4) -0.0006(4) -0.0024(4) -0.0045(4)
C2 0.0155(5) 0.0131(5) 0.0134(5) -0.0005(4) -0.0029(4) -0.0051(4)
C3 0.0142(4) 0.0130(5) 0.0127(5) -0.0004(4) -0.0022(4) -0.0045(4)
O4 0.0336(5) 0.0159(4) 0.0124(4) -0.0024(3) -0.0003(3) -0.0113(3)
N9 0.0200(4) 0.0146(4) 0.0138(4) -0.0026(3) 0.0002(3) -0.0060(4)
O5 0.0136(4) 0.0136(4) 0.0333(5) -0.0056(3) 0.0019(3) -0.0040(3)
N10 0.0155(4) 0.0141(4) 0.0142(4) -0.0012(3) -0.0008(3) -0.0041(3)

loop_
_atom_type_symbol
_atom_type_description
_atom_type_scat_dispersion_real
_atom_type_scat_dispersion_imag
_atom_type_scat_source
C C 0.0033 0.0016 'International Tables Vol C Tables 4.2.6.8 and 6.1.1.4'
H H 0.0000 0.0000 'International Tables Vol C Tables 4.2.6.8 and 6.1.1.4'
N N 0.0061 0.0033 'International Tables Vol C Tables 4.2.6.8 and 6.1.1.4'
O O 0.0106 0.0060 'International Tables Vol C Tables 4.2.6.8 and 6.1.1.4'

loop_
_geom_angle_atom_site_label_1
_geom_angle_atom_site_label_2
_geom_angle_atom_site_label_3
_geom_angle
N2 O1 N1 111.40(8)
C1 N1 O1 104.84(9)
C2 N2 O1 105.96(9)
C3 N3 N4 104.79(9)
N5 N4 N3 109.25(9)
N4 N5 N6 109.71(9)
C3 N6 N5 104.60(9)
N8 N7 C1 116.52(9)
O2 N8 O3 120.03(9)
O2 N8 N7 124.94(10)
O3 N8 N7 115.03(9)
N1 C1 N7 131.36(10)
N1 C1 C2 108.72(9)
N7 C1 C2 119.92(9)
N2 C2 C1 109.06(9)
N2 C2 C3 121.04(10)
C1 C2 C3 129.90(10)
N3 C3 C2 122.35(10)
N6 C3 N3 111.66(9)
N6 C3 C2 125.98(10)
N9 O4 H4 106.0(13)
O4 N9 H9A 109.6(11)
O4 N9 H9B 106.0(13)
O4 N9 H9C 112.8(11)
H9A N9 H9B 110.2(17)
H9A N9 H9C 109.8(15)
H9B N9 H9C 108.4(16)
N10 O5 H5 102.6(14)
O5 N10 H10A 110.9(11)
O5 N10 H10B 106.4(11)
O5 N10 H10C 110.4(12)
H10A N10 H10B 107.3(15)
H10A N10 H10C 110.0(16)
H10B N10 H10C 111.8(16)

loop_
_geom_bond_atom_site_label_1
_geom_bond_atom_site_label_2
_geom_bond_distance
O1 N1 1.3936(13)
O1 N2 1.3698(12)
O2 N8 1.2525(12)
O3 N8 1.2734(12)
N1 C1 1.3145(14)
N2 C2 1.3004(14)
N3 N4 1.3417(13)
N3 C3 1.3361(14)
N4 N5 1.3146(14)
N5 N6 1.3412(13)
N6 C3 1.3340(14)
N7 N8 1.3058(13)
N7 C1 1.3779(14)
C1 C2 1.4362(15)
C2 C3 1.4513(15)
O4 H4 0.86(2)
O4 N9 1.4098(12)
N9 H9A 0.893(18)
N9 H9B 0.91(2)
N9 H9C 0.887(17)
O5 H5 0.79(2)
O5 N10 1.4032(12)
N10 H10A 0.874(17)
N10 H10B 0.896(18)
N10 H10C 0.87(2)

loop_
_geom_hbond_atom_site_label_D
_geom_hbond_atom_site_label_H
_geom_hbond_atom_site_label_A
_geom_hbond_distance_DH
_geom_hbond_distance_HA
_geom_hbond_distance_DA
_geom_hbond_angle_DHA
_geom_hbond_site_symmetry_A
O4 H4 O3 0.86(2) 1.81(2) 2.6654(12) 174.7(19) 1_664
N9 H9B O5 0.91(2) 2.05(2) 2.8723(14) 150.1(18) .
N9 H9C N5 0.887(17) 2.052(17) 2.8722(15) 153.2(15) 1_565
O5 H5 N3 0.79(2) 1.89(2) 2.6619(14) 167(2) .

loop_
_geom_torsion_atom_site_label_1
_geom_torsion_atom_site_label_2
_geom_torsion_atom_site_label_3
_geom_torsion_atom_site_label_4
_geom_torsion
O1 N1 C1 N7 -179.87(11)
O1 N1 C1 C2 -0.10(12)
O1 N2 C2 C1 -0.98(12)
O1 N2 C2 C3 178.41(9)
N1 O1 N2 C2 0.95(12)
N1 C1 C2 N2 0.71(13)
N1 C1 C2 C3 -178.60(11)
N2 O1 N1 C1 -0.51(12)
N2 C2 C3 N3 2.42(17)
N2 C2 C3 N6 -178.71(10)
N3 N4 N5 N6 -0.04(12)
N4 N3 C3 N6 -0.27(12)
N4 N3 C3 C2 178.75(10)
N4 N5 N6 C3 -0.12(12)
N5 N6 C3 N3 0.24(12)
N5 N6 C3 C2 -178.73(10)
N7 C1 C2 N2 -179.50(10)
N7 C1 C2 C3 1.19(17)
N8 N7 C1 N1 -1.79(18)
N8 N7 C1 C2 178.47(9)
C1 N7 N8 O2 -0.04(16)
C1 N7 N8 O3 -179.72(9)
C1 C2 C3 N3 -178.34(10)
C1 C2 C3 N6 0.53(19)
C3 N3 N4 N5 0.18(12)
